data_4087099
loop_
_publ_author_name
'Barnett, Brandon R.'
'Labios, Liezel A.'
'Stauber, Julia M.'
'Moore, Curtis E.'
'Rheingold, Arnold L.'
'Figueroa, Joshua S.'

_publ_section_title
;
 Synthetic and Mechanistic Interrogation of Pd/Isocyanide-Catalyzed
 Cross-Coupling: \p-Acidic Ligands Enable Self-Aggregating Monoligated
 Pd(0) Intermediates
;
_journal_issue 4
_journal_name_full Organometallics
_journal_page_first 944
_journal_paper_doi 10.1021/acs.organomet.7b00035
_journal_volume 36
_journal_year 2017
_chemical_formula_moiety 'C70 H83 Br N2 Pd, 0.5(C4H10O)'
_chemical_formula_sum 'C72 H88 Br N2 O0.5 Pd'
_chemical_formula_weight 1175.75
_chemical_name_common PdBr(m-Xyl)(CNArDipp2)2
_space_group_crystal_system triclinic
_space_group_IT_number 2
_space_group_name_Hall '-P 1'
_space_group_name_H-M_alt 'P -1'
_symmetry_space_group_name_Hall '-P 1'
_symmetry_space_group_name_H-M 'P -1'
_atom_sites_solution_hydrogens geom
_audit_creation_date 2016-08-25
_audit_creation_method
;
Olex2 1.2
(compiled Jan 19 2015 12:28:14 for OlexSys, GUI svn.r4998)
;
_cell_angle_alpha 72.626(2)
_cell_angle_beta 78.681(2)
_cell_angle_gamma 85.724(2)
_cell_formula_units_Z 2
_cell_length_a 10.9266(13)
_cell_length_b 14.4884(18)
_cell_length_c 22.065(3)
_cell_measurement_reflns_used 9902
_cell_measurement_temperature 293(2)
_cell_measurement_theta_max 25.44
_cell_measurement_theta_min 2.78
_cell_volume 3268.4(7)
_computing_cell_refinement 'Bruker SAINT'
_computing_data_collection 'Bruker APEX2'
_computing_data_reduction 'Bruker SAINT'
_computing_molecular_graphics 'Olex2 (Dolomanov et al., 2009)'
_computing_publication_material 'Olex2 (Dolomanov et al., 2009)'
_computing_structure_refinement 'ShelXL (Sheldrick, 2008)'
_computing_structure_solution 'ShelXS (Sheldrick, 2008)'
_diffrn_ambient_temperature 293.15
_diffrn_measured_fraction_theta_full 0.961
_diffrn_measured_fraction_theta_max 0.961
_diffrn_measurement_device_type 'Bruker APEX-II CCD'
_diffrn_measurement_method '\f and \w scans'
_diffrn_radiation_monochromator graphite
_diffrn_radiation_type MoK\a
_diffrn_radiation_wavelength 0.71073
_diffrn_reflns_av_R_equivalents 0.0416
_diffrn_reflns_av_unetI/netI 0.0555
_diffrn_reflns_Laue_measured_fraction_full 0.961
_diffrn_reflns_Laue_measured_fraction_max 0.961
_diffrn_reflns_limit_h_max 13
_diffrn_reflns_limit_h_min -6
_diffrn_reflns_limit_k_max 17
_diffrn_reflns_limit_k_min -17
_diffrn_reflns_limit_l_max 26
_diffrn_reflns_limit_l_min -26
_diffrn_reflns_number 30099
_diffrn_reflns_point_group_measured_fraction_full 0.961
_diffrn_reflns_point_group_measured_fraction_max 0.961
_diffrn_reflns_theta_full 25.470
_diffrn_reflns_theta_max 25.470
_diffrn_reflns_theta_min 1.473
_diffrn_source 'fine-focus sealed tube'
_diffrn_standards_number 0
_exptl_absorpt_coefficient_mu 0.936
_exptl_absorpt_correction_T_max 0.750
_exptl_absorpt_correction_T_min 0.703
_exptl_absorpt_correction_type multi-scan
_exptl_absorpt_process_details SADABS
_exptl_crystal_colour colorless
_exptl_crystal_density_diffrn 1.195
_exptl_crystal_density_meas ?
_exptl_crystal_description block
_exptl_crystal_F_000 1238
_exptl_crystal_size_max 0.21
_exptl_crystal_size_mid 0.11
_exptl_crystal_size_min 0.08
_platon_squeeze_details
;
SQUEEZE was used to account for one molecule of highly
disordered diethyl ether (C4H10O) per unit cell.
;
_refine_diff_density_max 0.652
_refine_diff_density_min -1.141
_refine_diff_density_rms 0.125
_refine_ls_extinction_method none
_refine_ls_goodness_of_fit_ref 1.027
_refine_ls_hydrogen_treatment constr
_refine_ls_matrix_type full
_refine_ls_number_parameters 685
_refine_ls_number_reflns 11667
_refine_ls_number_restraints 0
_refine_ls_restrained_S_all 1.027
_refine_ls_R_factor_all 0.0627
_refine_ls_R_factor_gt 0.0423
_refine_ls_shift/su_max 0.001
_refine_ls_shift/su_mean 0.000
_refine_ls_structure_factor_coef Fsqd
_refine_ls_weighting_details 'w=1/[\s^2^(Fo^2^)+(0.0794P)^2^+3.2678P] where P=(Fo^2^+2Fc^2^)/3'
_refine_ls_weighting_scheme calc
_refine_ls_wR_factor_gt 0.1082
_refine_ls_wR_factor_ref 0.1466
_reflns_Friedel_coverage 0.000
_reflns_number_gt 9099
_reflns_number_total 11667
_reflns_threshold_expression 'I > 2\s(I)'
_cod_data_source_file om7b00035_si_003.cif
_cod_data_source_block jfig412_sq
_cod_depositor_comments
;
The following automatic conversions were performed:

'_exptl_crystal_density_meas' value 'not measured' was changed to '?'
- the value is perceived as not measured.

Automatic conversion script
Id: cif_fix_values 4973 2017-02-22 13:04:09Z antanas 
;
_cod_original_formula_sum 'C72 H88 Br N2 O0.50 Pd'
_cod_database_code 4087099
_shelx_space_group_comment
;
The symmetry employed for this shelxl refinement is uniquely defined
by the following loop, which should always be used as a source of
symmetry information in preference to the above space-group names.
They are only intended as comments.
;
_olex2_refinement_description
;
1. Fixed Uiso
 At 1.2 times of:
  All C(H) groups
 At 1.5 times of:
  All C(H,H,H) groups
2.a Ternary CH refined with riding coordinates:
 C51(H51), C30(H30), C24(H24), C27(H27), C54(H54), C21(H21), C57(H57), C60(H60)
2.b Aromatic/amide H refined with riding coordinates:
 C66(H66), C68(H68), C36(H36), C18(H18), C64(H64), C35(H35), C41(H41),
 C17(H17), C48(H48), C13(H13), C42(H42), C6(H6), C47(H47), C11(H11), C37(H37),
 C43(H43), C5(H5), C19(H19), C49(H49), C7(H7), C12(H12)
2.c Idealised Me refined as rotating group:
 C56(H56A,H56B,H56C), C59(H59A,H59B,H59C), C26(H26A,H26B,H26C), C23(H23A,H23B,
 H23C), C52(H52A,H52B,H52C), C69(H69A,H69B,H69C), C70(H70A,H70B,H70C), C32(H32A,
 H32B,H32C), C58(H58A,H58B,H58C), C22(H22A,H22B,H22C), C28(H28A,H28B,H28C),
 C53(H53A,H53B,H53C), C61(H61A,H61B,H61C), C25(H25A,H25B,H25C), C55(H55A,H55B,
 H55C), C31(H31A,H31B,H31C), C29(H29A,H29B,H29C), C62(H62A,H62B,H62C)
;
_shelx_shelxl_version_number 2014/7
_olex2_submission_special_instructions 'No special instructions were received'

loop_
_space_group_symop_operation_xyz
'x, y, z'
'-x, -y, -z'

loop_
_atom_site_label
_atom_site_type_symbol
_atom_site_fract_x
_atom_site_fract_y
_atom_site_fract_z
_atom_site_U_iso_or_equiv
_atom_site_adp_type
_atom_site_occupancy
_atom_site_site_symmetry_order
_atom_site_calc_flag
_atom_site_refinement_flags_posn
Pd1 Pd 0.14057(2) 0.56385(2) 0.25906(2) 0.01999(10) Uani 1 1 d .
Br1 Br -0.09272(4) 0.56913(3) 0.27549(2) 0.03157(13) Uani 1 1 d .
N2 N 0.1607(3) 0.7623(2) 0.15118(14) 0.0186(6) Uani 1 1 d .
N1 N 0.1363(3) 0.3539(2) 0.35277(15) 0.0191(6) Uani 1 1 d .
C65 C 0.5063(4) 0.5840(3) 0.2947(2) 0.0289(9) Uani 1 1 d .
C66 C 0.5847(4) 0.5621(3) 0.2433(2) 0.0311(9) Uani 1 1 d .
H66 H 0.6706 0.5618 0.2411 0.037 Uiso 1 1 calc R
C56 C 0.0007(5) 0.7145(4) -0.0386(3) 0.0526(14) Uani 1 1 d .
H56A H 0.0433 0.7667 -0.0722 0.079 Uiso 1 1 calc GR
H56B H -0.0876 0.7273 -0.0333 0.079 Uiso 1 1 calc GR
H56C H 0.0189 0.6553 -0.0499 0.079 Uiso 1 1 calc GR
C59 C 0.3877(4) 0.8428(4) 0.2283(3) 0.0518(14) Uani 1 1 d .
H59A H 0.3829 0.8305 0.2739 0.078 Uiso 1 1 calc GR
H59B H 0.4721 0.8577 0.2065 0.078 Uiso 1 1 calc GR
H59C H 0.3621 0.7866 0.2199 0.078 Uiso 1 1 calc GR
C34 C 0.2014(3) 0.8537(3) 0.03980(18) 0.0246(8) Uani 1 1 d .
C67 C 0.5381(4) 0.5405(3) 0.1948(2) 0.0312(9) Uani 1 1 d .
C38 C 0.1131(3) 0.9313(3) 0.12482(18) 0.0220(8) Uani 1 1 d .
C26 C 0.3590(5) 0.3950(4) 0.4710(3) 0.0505(13) Uani 1 1 d .
H26A H 0.3300 0.4345 0.4330 0.076 Uiso 1 1 calc GR
H26B H 0.4456 0.3787 0.4599 0.076 Uiso 1 1 calc GR
H26C H 0.3490 0.4301 0.5024 0.076 Uiso 1 1 calc GR
C23 C -0.2707(5) 0.2151(4) 0.5293(2) 0.0423(11) Uani 1 1 d .
H23A H -0.2322 0.1642 0.5590 0.064 Uiso 1 1 calc GR
H23B H -0.3246 0.1876 0.5100 0.064 Uiso 1 1 calc GR
H23C H -0.3186 0.2568 0.5521 0.064 Uiso 1 1 calc GR
C39 C 0.0729(4) 0.9179(3) 0.19617(18) 0.0216(8) Uani 1 1 d .
C68 C 0.4085(4) 0.5411(3) 0.19910(18) 0.0263(9) Uani 1 1 d .
H68 H 0.3757 0.5267 0.1672 0.032 Uiso 1 1 calc R
C51 C 0.4721(4) 0.8282(4) 0.0245(2) 0.0384(11) Uani 1 1 d .
H51 H 0.4173 0.8694 0.0467 0.046 Uiso 1 1 calc R
C63 C 0.3289(4) 0.5626(3) 0.24975(17) 0.0221(8) Uani 1 1 d .
C36 C 0.1479(4) 1.0244(3) 0.01228(19) 0.0278(9) Uani 1 1 d .
H36 H 0.1429 1.0830 -0.0193 0.033 Uiso 1 1 calc R
C18 C -0.0246(5) 0.3991(4) 0.5724(2) 0.0421(12) Uani 1 1 d .
H18 H -0.0516 0.4359 0.6007 0.051 Uiso 1 1 calc R
C30 C 0.4452(4) 0.2206(4) 0.2889(3) 0.0488(13) Uani 1 1 d .
H30 H 0.4120 0.1651 0.3249 0.059 Uiso 1 1 calc R
C24 C 0.2825(4) 0.3017(3) 0.49940(19) 0.0305(9) Uani 1 1 d .
H24 H 0.2946 0.2679 0.4662 0.037 Uiso 1 1 calc R
C64 C 0.3773(4) 0.5837(3) 0.29839(19) 0.0254(8) Uani 1 1 d .
H64 H 0.3236 0.5974 0.3330 0.030 Uiso 1 1 calc R
C1 C 0.1400(3) 0.4334(3) 0.31962(19) 0.0232(9) Uani 1 1 d .
C35 C 0.1935(4) 0.9425(3) -0.00598(18) 0.0262(9) Uani 1 1 d .
H35 H 0.2191 0.9474 -0.0496 0.031 Uiso 1 1 calc R
C52 C 0.5329(5) 0.8930(4) -0.0414(2) 0.0550(14) Uani 1 1 d .
H52A H 0.5879 0.8548 -0.0643 0.083 Uiso 1 1 calc GR
H52B H 0.5797 0.9422 -0.0355 0.083 Uiso 1 1 calc GR
H52C H 0.4694 0.9229 -0.0658 0.083 Uiso 1 1 calc GR
C27 C -0.0057(5) 0.2474(4) 0.2564(2) 0.0422(11) Uani 1 1 d .
H27 H -0.0214 0.2356 0.3034 0.051 Uiso 1 1 calc R
C69 C 0.5577(4) 0.6090(4) 0.3467(2) 0.0458(12) Uani 1 1 d .
H69A H 0.6462 0.5966 0.3411 0.069 Uiso 1 1 calc GR
H69B H 0.5182 0.5700 0.3884 0.069 Uiso 1 1 calc GR
H69C H 0.5413 0.6761 0.3435 0.069 Uiso 1 1 calc GR
C70 C 0.6253(4) 0.5123(4) 0.1407(2) 0.0436(12) Uani 1 1 d .
H70A H 0.7079 0.5339 0.1375 0.065 Uiso 1 1 calc GR
H70B H 0.5968 0.5418 0.1007 0.065 Uiso 1 1 calc GR
H70C H 0.6267 0.4433 0.1496 0.065 Uiso 1 1 calc GR
C10 C 0.1303(5) 0.2694(3) 0.2313(2) 0.0384(11) Uani 1 1 d .
C15 C 0.0555(4) 0.2869(3) 0.49008(17) 0.0242(8) Uani 1 1 d .
C32 C 0.4719(5) 0.2998(4) 0.3174(2) 0.0447(12) Uani 1 1 d .
H32A H 0.5095 0.3538 0.2832 0.067 Uiso 1 1 calc GR
H32B H 0.5279 0.2747 0.3472 0.067 Uiso 1 1 calc GR
H32C H 0.3952 0.3206 0.3395 0.067 Uiso 1 1 calc GR
C40 C 0.1657(4) 0.9098(3) 0.23329(19) 0.0248(8) Uani 1 1 d .
C41 C 0.1286(4) 0.8834(3) 0.30034(19) 0.0309(9) Uani 1 1 d .
H41 H 0.1883 0.8762 0.3263 0.037 Uiso 1 1 calc R
C9 C 0.2207(4) 0.2389(3) 0.27097(19) 0.0291(9) Uani 1 1 d .
C3 C 0.1379(3) 0.2547(3) 0.38236(18) 0.0214(8) Uani 1 1 d .
C58 C 0.3434(5) 1.0201(4) 0.2135(2) 0.0460(12) Uani 1 1 d .
H58A H 0.2896 1.0730 0.1966 0.069 Uiso 1 1 calc GR
H58B H 0.4278 1.0339 0.1913 0.069 Uiso 1 1 calc GR
H58C H 0.3388 1.0112 0.2588 0.069 Uiso 1 1 calc GR
C50 C 0.3903(4) 0.7529(4) 0.0168(2) 0.0346(10) Uani 1 1 d .
C17 C 0.1008(4) 0.3782(3) 0.5575(2) 0.0353(10) Uani 1 1 d .
H17 H 0.1573 0.4012 0.5758 0.042 Uiso 1 1 calc R
C44 C -0.0536(4) 0.9062(3) 0.22352(19) 0.0257(9) Uani 1 1 d .
C33 C 0.1574(3) 0.8503(3) 0.10455(17) 0.0216(8) Uani 1 1 d .
C48 C 0.3719(6) 0.6016(4) -0.0054(3) 0.0630(18) Uani 1 1 d .
H48 H 0.4099 0.5472 -0.0157 0.076 Uiso 1 1 calc R
C45 C 0.2600(4) 0.7652(3) 0.02316(18) 0.0268(9) Uani 1 1 d .
C22 C -0.2279(5) 0.3582(5) 0.4299(3) 0.0641(17) Uani 1 1 d .
H22A H -0.2887 0.3343 0.4125 0.096 Uiso 1 1 calc GR
H22B H -0.1634 0.3904 0.3954 0.096 Uiso 1 1 calc GR
H22C H -0.2676 0.4030 0.4524 0.096 Uiso 1 1 calc GR
C54 C 0.0446(4) 0.7053(4) 0.0247(2) 0.0444(12) Uani 1 1 d .
H54 H 0.0203 0.7650 0.0366 0.053 Uiso 1 1 calc R
C13 C 0.3814(6) 0.3007(4) 0.1794(3) 0.0618(17) Uani 1 1 d .
H13 H 0.4652 0.3109 0.1609 0.074 Uiso 1 1 calc R
C28 C -0.0967(6) 0.3292(4) 0.2277(3) 0.0561(15) Uani 1 1 d .
H28A H -0.0717 0.3897 0.2305 0.084 Uiso 1 1 calc GR
H28B H -0.1799 0.3151 0.2516 0.084 Uiso 1 1 calc GR
H28C H -0.0948 0.3333 0.1833 0.084 Uiso 1 1 calc GR
C42 C 0.0038(4) 0.8677(3) 0.32885(19) 0.0328(10) Uani 1 1 d .
H42 H -0.0191 0.8488 0.3736 0.039 Uiso 1 1 calc R
C6 C 0.1394(4) 0.0583(3) 0.4388(2) 0.0332(10) Uani 1 1 d .
H6 H 0.1400 -0.0082 0.4580 0.040 Uiso 1 1 calc R
C21 C -0.1705(4) 0.2731(4) 0.4770(2) 0.0368(11) Uani 1 1 d .
H21 H -0.1282 0.2301 0.4523 0.044 Uiso 1 1 calc R
C57 C 0.3022(4) 0.9280(3) 0.2037(2) 0.0280(9) Uani 1 1 d .
H57 H 0.3104 0.9390 0.1571 0.034 Uiso 1 1 calc R
C2 C 0.1555(3) 0.6900(3) 0.19229(19) 0.0253(9) Uani 1 1 d .
C47 C 0.2454(5) 0.6134(4) 0.0019(2) 0.0463(13) Uani 1 1 d .
H47 H 0.1982 0.5665 -0.0033 0.056 Uiso 1 1 calc R
C53 C 0.5703(5) 0.7832(4) 0.0658(2) 0.0493(13) Uani 1 1 d .
H53A H 0.5301 0.7433 0.1071 0.074 Uiso 1 1 calc GR
H53B H 0.6147 0.8335 0.0718 0.074 Uiso 1 1 calc GR
H53C H 0.6278 0.7443 0.0445 0.074 Uiso 1 1 calc GR
C14 C 0.3485(4) 0.2528(3) 0.2465(2) 0.0385(11) Uani 1 1 d .
C16 C 0.1440(4) 0.3230(3) 0.51531(19) 0.0289(9) Uani 1 1 d .
C11 C 0.1694(6) 0.3172(4) 0.1663(2) 0.0611(17) Uani 1 1 d .
H11 H 0.1109 0.3392 0.1395 0.073 Uiso 1 1 calc R
C4 C 0.0981(3) 0.2196(3) 0.44959(18) 0.0212(8) Uani 1 1 d .
C60 C -0.1551(4) 0.9145(3) 0.1840(2) 0.0301(9) Uani 1 1 d .
H60 H -0.1156 0.9387 0.1384 0.036 Uiso 1 1 calc R
C61 C -0.2562(5) 0.9875(4) 0.1968(3) 0.0524(14) Uani 1 1 d .
H61A H -0.2999 0.9649 0.2406 0.079 Uiso 1 1 calc GR
H61B H -0.3137 0.9953 0.1678 0.079 Uiso 1 1 calc GR
H61C H -0.2189 1.0485 0.1901 0.079 Uiso 1 1 calc GR
C37 C 0.1099(4) 1.0200(3) 0.07661(18) 0.0255(8) Uani 1 1 d .
H37 H 0.0821 1.0758 0.0880 0.031 Uiso 1 1 calc R
C43 C -0.0862(4) 0.8802(3) 0.2911(2) 0.0339(10) Uani 1 1 d .
H43 H -0.1697 0.8712 0.3107 0.041 Uiso 1 1 calc R
C20 C -0.0725(4) 0.3085(3) 0.50500(18) 0.0289(9) Uani 1 1 d .
C5 C 0.1010(4) 0.1200(3) 0.4769(2) 0.0283(9) Uani 1 1 d .
H5 H 0.0769 0.0942 0.5213 0.034 Uiso 1 1 calc R
C19 C -0.1100(4) 0.3663(4) 0.5460(2) 0.0391(11) Uani 1 1 d .
H19 H -0.1940 0.3828 0.5556 0.047 Uiso 1 1 calc R
C8 C 0.1782(3) 0.1947(3) 0.34256(19) 0.0248(8) Uani 1 1 d .
C46 C 0.1851(4) 0.6944(3) 0.0171(2) 0.0353(10) Uani 1 1 d .
C49 C 0.4438(5) 0.6704(4) 0.0024(3) 0.0557(15) Uani 1 1 d .
H49 H 0.5298 0.6611 -0.0021 0.067 Uiso 1 1 calc R
C7 C 0.1768(4) 0.0950(3) 0.3725(2) 0.0312(9) Uani 1 1 d .
H7 H 0.2013 0.0527 0.3477 0.037 Uiso 1 1 calc R
C25 C 0.3296(4) 0.2334(4) 0.5587(2) 0.0422(11) Uani 1 1 d .
H25A H 0.3149 0.2630 0.5931 0.063 Uiso 1 1 calc GR
H25B H 0.4175 0.2212 0.5475 0.063 Uiso 1 1 calc GR
H25C H 0.2859 0.1735 0.5726 0.063 Uiso 1 1 calc GR
C55 C -0.0227(6) 0.6216(6) 0.0781(3) 0.081(2) Uani 1 1 d .
H55A H -0.0027 0.5624 0.0669 0.121 Uiso 1 1 calc GR
H55B H -0.1112 0.6334 0.0829 0.121 Uiso 1 1 calc GR
H55C H 0.0035 0.6165 0.1181 0.121 Uiso 1 1 calc GR
C31 C 0.5689(5) 0.1882(6) 0.2537(4) 0.093(3) Uani 1 1 d .
H31A H 0.5520 0.1467 0.2297 0.140 Uiso 1 1 calc GR
H31B H 0.6191 0.1538 0.2847 0.140 Uiso 1 1 calc GR
H31C H 0.6128 0.2440 0.2246 0.140 Uiso 1 1 calc GR
C29 C -0.0328(6) 0.1535(4) 0.2424(4) 0.073(2) Uani 1 1 d .
H29A H -0.0143 0.1626 0.1966 0.109 Uiso 1 1 calc GR
H29B H -0.1192 0.1378 0.2584 0.109 Uiso 1 1 calc GR
H29C H 0.0183 0.1016 0.2634 0.109 Uiso 1 1 calc GR
C62 C -0.2101(6) 0.8170(4) 0.1929(4) 0.076(2) Uani 1 1 d .
H62A H -0.1447 0.7737 0.1817 0.113 Uiso 1 1 calc GR
H62B H -0.2706 0.8250 0.1655 0.113 Uiso 1 1 calc GR
H62C H -0.2496 0.7907 0.2371 0.113 Uiso 1 1 calc GR
C12 C 0.2938(7) 0.3321(5) 0.1415(3) 0.0674(19) Uani 1 1 d .
H12 H 0.3188 0.3642 0.0979 0.081 Uiso 1 1 calc R

loop_
_atom_site_aniso_label
_atom_site_aniso_U_11
_atom_site_aniso_U_22
_atom_site_aniso_U_33
_atom_site_aniso_U_23
_atom_site_aniso_U_13
_atom_site_aniso_U_12
Pd1 0.01915(16) 0.02114(18) 0.02020(16) -0.00577(12) -0.00584(11) 0.00144(11)
Br1 0.0198(2) 0.0376(3) 0.0367(2) -0.0082(2) -0.00867(17) 0.00216(17)
N2 0.0195(15) 0.0172(17) 0.0162(15) -0.0018(14) -0.0010(12) 0.0001(12)
N1 0.0171(15) 0.0196(18) 0.0228(16) -0.0106(14) -0.0015(12) -0.0013(12)
C65 0.026(2) 0.031(2) 0.031(2) -0.0081(19) -0.0079(17) -0.0057(17)
C66 0.020(2) 0.039(3) 0.032(2) -0.0064(19) -0.0038(17) -0.0024(17)
C56 0.057(3) 0.049(3) 0.060(3) -0.020(3) -0.027(3) 0.010(3)
C59 0.032(3) 0.037(3) 0.086(4) -0.016(3) -0.015(3) 0.001(2)
C34 0.0214(19) 0.030(2) 0.023(2) -0.0086(17) -0.0068(15) 0.0030(16)
C67 0.026(2) 0.039(3) 0.029(2) -0.0125(19) -0.0035(17) 0.0018(18)
C38 0.0173(18) 0.026(2) 0.0229(19) -0.0087(17) -0.0027(14) 0.0006(15)
C26 0.048(3) 0.055(4) 0.048(3) -0.018(3) 0.002(2) -0.018(3)
C23 0.045(3) 0.039(3) 0.042(3) -0.014(2) -0.002(2) -0.003(2)
C39 0.028(2) 0.0137(19) 0.0219(19) -0.0052(15) -0.0009(15) 0.0000(15)
C68 0.024(2) 0.033(2) 0.022(2) -0.0096(18) -0.0032(15) -0.0015(17)
C51 0.028(2) 0.047(3) 0.037(3) -0.010(2) -0.0017(19) 0.001(2)
C63 0.030(2) 0.016(2) 0.0186(19) -0.0012(15) -0.0080(15) 0.0001(15)
C36 0.030(2) 0.021(2) 0.024(2) 0.0043(17) -0.0042(16) 0.0001(17)
C18 0.059(3) 0.042(3) 0.027(2) -0.021(2) -0.001(2) 0.007(2)
C30 0.025(2) 0.037(3) 0.084(4) -0.027(3) 0.007(2) -0.003(2)
C24 0.029(2) 0.039(3) 0.026(2) -0.0139(19) -0.0018(17) -0.0097(18)
C64 0.026(2) 0.026(2) 0.025(2) -0.0089(17) -0.0046(16) -0.0013(16)
C1 0.0107(16) 0.038(3) 0.029(2) -0.021(2) -0.0042(14) 0.0037(15)
C35 0.028(2) 0.032(2) 0.0154(18) -0.0019(17) -0.0029(15) -0.0003(17)
C52 0.042(3) 0.069(4) 0.045(3) -0.006(3) -0.003(2) 0.003(3)
C27 0.047(3) 0.040(3) 0.048(3) -0.015(2) -0.021(2) -0.004(2)
C69 0.033(2) 0.068(4) 0.047(3) -0.028(3) -0.013(2) -0.006(2)
C70 0.025(2) 0.066(4) 0.041(3) -0.021(2) -0.0010(19) 0.002(2)
C10 0.058(3) 0.032(3) 0.035(2) -0.021(2) -0.010(2) -0.009(2)
C15 0.029(2) 0.027(2) 0.0174(19) -0.0074(16) -0.0033(15) 0.0015(16)
C32 0.048(3) 0.045(3) 0.040(3) -0.015(2) -0.007(2) 0.007(2)
C40 0.032(2) 0.015(2) 0.026(2) -0.0053(16) -0.0049(16) 0.0009(16)
C41 0.036(2) 0.032(2) 0.026(2) -0.0097(19) -0.0089(18) 0.0002(19)
C9 0.035(2) 0.029(2) 0.025(2) -0.0159(18) 0.0052(17) -0.0046(18)
C3 0.0171(17) 0.023(2) 0.026(2) -0.0103(16) -0.0043(15) 0.0010(15)
C58 0.044(3) 0.041(3) 0.053(3) -0.024(2) 0.011(2) -0.012(2)
C50 0.028(2) 0.051(3) 0.025(2) -0.017(2) -0.0017(17) 0.010(2)
C17 0.044(3) 0.038(3) 0.028(2) -0.015(2) -0.0045(19) -0.006(2)
C44 0.028(2) 0.024(2) 0.025(2) -0.0081(17) -0.0046(16) 0.0004(16)
C33 0.0178(18) 0.026(2) 0.0192(18) -0.0051(16) -0.0022(14) 0.0002(15)
C48 0.078(4) 0.064(4) 0.072(4) -0.050(3) -0.040(3) 0.040(3)
C45 0.034(2) 0.032(2) 0.0155(18) -0.0093(17) -0.0045(16) 0.0036(18)
C22 0.046(3) 0.085(5) 0.053(3) 0.005(3) -0.025(3) -0.013(3)
C54 0.039(3) 0.055(3) 0.054(3) -0.037(3) -0.011(2) -0.003(2)
C13 0.067(4) 0.065(4) 0.052(3) -0.035(3) 0.031(3) -0.030(3)
C28 0.079(4) 0.037(3) 0.064(4) -0.019(3) -0.035(3) 0.008(3)
C42 0.050(3) 0.029(2) 0.0123(19) 0.0026(17) -0.0022(17) -0.005(2)
C6 0.035(2) 0.021(2) 0.040(3) -0.0066(19) -0.0019(19) 0.0006(18)
C21 0.027(2) 0.054(3) 0.033(2) -0.021(2) -0.0045(18) 0.008(2)
C57 0.029(2) 0.027(2) 0.033(2) -0.0150(18) -0.0065(17) 0.0000(17)
C2 0.0150(18) 0.039(3) 0.032(2) -0.025(2) -0.0073(15) 0.0034(16)
C47 0.068(4) 0.038(3) 0.047(3) -0.025(2) -0.028(3) 0.010(2)
C53 0.036(3) 0.065(4) 0.043(3) -0.008(3) -0.012(2) -0.004(2)
C14 0.038(2) 0.031(3) 0.048(3) -0.023(2) 0.011(2) -0.013(2)
C16 0.039(2) 0.029(2) 0.021(2) -0.0083(17) -0.0070(17) -0.0029(18)
C11 0.096(5) 0.062(4) 0.032(3) -0.015(3) -0.018(3) -0.026(3)
C4 0.0165(17) 0.020(2) 0.027(2) -0.0089(16) -0.0021(14) -0.0007(14)
C60 0.028(2) 0.032(2) 0.026(2) -0.0063(18) 0.0005(17) 0.0015(18)
C61 0.041(3) 0.068(4) 0.052(3) -0.025(3) -0.013(2) 0.021(3)
C37 0.0240(19) 0.022(2) 0.029(2) -0.0057(17) -0.0024(16) 0.0010(16)
C43 0.033(2) 0.038(3) 0.029(2) -0.013(2) 0.0013(18) -0.0018(19)
C20 0.034(2) 0.033(2) 0.019(2) -0.0088(18) -0.0048(16) 0.0072(18)
C5 0.028(2) 0.026(2) 0.028(2) -0.0071(18) -0.0013(16) -0.0006(17)
C19 0.040(3) 0.049(3) 0.030(2) -0.020(2) -0.0026(19) 0.015(2)
C8 0.0157(18) 0.031(2) 0.031(2) -0.0156(18) -0.0009(15) 0.0011(15)
C46 0.047(3) 0.037(3) 0.026(2) -0.015(2) -0.0099(19) 0.005(2)
C49 0.048(3) 0.075(4) 0.060(3) -0.042(3) -0.024(3) 0.030(3)
C7 0.028(2) 0.027(2) 0.042(2) -0.020(2) 0.0006(18) 0.0005(17)
C25 0.036(3) 0.053(3) 0.039(3) -0.013(2) -0.010(2) -0.002(2)
C55 0.077(5) 0.111(6) 0.060(4) -0.023(4) -0.015(3) -0.039(4)
C31 0.028(3) 0.112(6) 0.178(8) -0.115(6) 0.002(4) 0.006(3)
C29 0.052(3) 0.048(4) 0.139(6) -0.044(4) -0.045(4) 0.006(3)
C62 0.083(5) 0.044(4) 0.120(6) -0.018(4) -0.073(4) 0.002(3)
C12 0.104(5) 0.075(5) 0.025(3) -0.018(3) 0.001(3) -0.033(4)

loop_
_atom_type_symbol
_atom_type_description
_atom_type_scat_dispersion_real
_atom_type_scat_dispersion_imag
_atom_type_scat_source
C C 0.0033 0.0016 'International Tables Vol C Tables 4.2.6.8 and 6.1.1.4'
H H 0.0000 0.0000 'International Tables Vol C Tables 4.2.6.8 and 6.1.1.4'
N N 0.0061 0.0033 'International Tables Vol C Tables 4.2.6.8 and 6.1.1.4'
Br Br -0.2901 2.4595 'International Tables Vol C Tables 4.2.6.8 and 6.1.1.4'
Pd Pd -0.9988 1.0072 'International Tables Vol C Tables 4.2.6.8 and 6.1.1.4'
O O 0.0106 0.0060 'International Tables Vol C Tables 4.2.6.8 and 6.1.1.4'

loop_
_geom_angle_atom_site_label_1
_geom_angle_atom_site_label_2
_geom_angle_atom_site_label_3
_geom_angle
C63 Pd1 Br1 176.92(11)
C1 Pd1 Br1 91.50(10)
C1 Pd1 C63 88.49(14)
C1 Pd1 C2 174.00(14)
C2 Pd1 Br1 92.85(10)
C2 Pd1 C63 87.40(15)
C2 N2 C33 175.4(4)
C1 N1 C3 170.0(4)
C66 C65 C64 119.3(4)
C66 C65 C69 121.3(4)
C64 C65 C69 119.4(4)
C65 C66 H66 119.2
C65 C66 C67 121.6(4)
C67 C66 H66 119.2
H56A C56 H56B 109.5
H56A C56 H56C 109.5
H56B C56 H56C 109.5
C54 C56 H56A 109.5
C54 C56 H56B 109.5
C54 C56 H56C 109.5
H59A C59 H59B 109.5
H59A C59 H59C 109.5
H59B C59 H59C 109.5
C57 C59 H59A 109.5
C57 C59 H59B 109.5
C57 C59 H59C 109.5
C35 C34 C33 116.8(4)
C35 C34 C45 123.2(3)
C33 C34 C45 120.0(3)
C66 C67 C68 118.3(4)
C66 C67 C70 120.7(4)
C68 C67 C70 121.0(4)
C33 C38 C39 118.2(3)
C33 C38 C37 117.2(3)
C37 C38 C39 124.7(3)
H26A C26 H26B 109.5
H26A C26 H26C 109.5
H26B C26 H26C 109.5
C24 C26 H26A 109.5
C24 C26 H26B 109.5
C24 C26 H26C 109.5
H23A C23 H23B 109.5
H23A C23 H23C 109.5
H23B C23 H23C 109.5
C21 C23 H23A 109.5
C21 C23 H23B 109.5
C21 C23 H23C 109.5
C40 C39 C38 118.2(3)
C44 C39 C38 119.1(3)
C44 C39 C40 122.5(3)
C67 C68 H68 119.5
C63 C68 C67 121.1(4)
C63 C68 H68 119.5
C52 C51 H51 107.4
C50 C51 H51 107.4
C50 C51 C52 110.8(4)
C53 C51 H51 107.4
C53 C51 C52 110.8(4)
C53 C51 C50 112.9(4)
C68 C63 Pd1 122.9(3)
C68 C63 C64 119.9(4)
C64 C63 Pd1 117.1(3)
C35 C36 H36 119.5
C37 C36 H36 119.5
C37 C36 C35 121.1(4)
C17 C18 H18 119.6
C19 C18 H18 119.6
C19 C18 C17 120.8(4)
C32 C30 H30 107.7
C32 C30 C31 108.8(4)
C14 C30 H30 107.7
C14 C30 C32 111.9(4)
C14 C30 C31 113.0(5)
C31 C30 H30 107.7
C26 C24 H24 107.3
C16 C24 C26 111.9(4)
C16 C24 H24 107.3
C16 C24 C25 111.1(3)
C25 C24 C26 111.5(4)
C25 C24 H24 107.3
C65 C64 C63 119.8(4)
C65 C64 H64 120.1
C63 C64 H64 120.1
N1 C1 Pd1 175.5(3)
C34 C35 C36 121.0(4)
C34 C35 H35 119.5
C36 C35 H35 119.5
C51 C52 H52A 109.5
C51 C52 H52B 109.5
C51 C52 H52C 109.5
H52A C52 H52B 109.5
H52A C52 H52C 109.5
H52B C52 H52C 109.5
C10 C27 H27 108.1
C10 C27 C28 114.7(4)
C10 C27 C29 108.1(4)
C28 C27 H27 108.1
C29 C27 H27 108.1
C29 C27 C28 109.5(4)
C65 C69 H69A 109.5
C65 C69 H69B 109.5
C65 C69 H69C 109.5
H69A C69 H69B 109.5
H69A C69 H69C 109.5
H69B C69 H69C 109.5
C67 C70 H70A 109.5
C67 C70 H70B 109.5
C67 C70 H70C 109.5
H70A C70 H70B 109.5
H70A C70 H70C 109.5
H70B C70 H70C 109.5
C9 C10 C27 122.0(4)
C11 C10 C27 119.3(5)
C11 C10 C9 118.6(5)
C16 C15 C4 119.2(3)
C20 C15 C16 121.2(4)
C20 C15 C4 119.6(4)
C30 C32 H32A 109.5
C30 C32 H32B 109.5
C30 C32 H32C 109.5
H32A C32 H32B 109.5
H32A C32 H32C 109.5
H32B C32 H32C 109.5
C39 C40 C57 122.9(3)
C41 C40 C39 117.6(4)
C41 C40 C57 119.6(4)
C40 C41 H41 119.5
C42 C41 C40 120.9(4)
C42 C41 H41 119.5
C10 C9 C8 118.9(4)
C14 C9 C10 122.1(4)
C14 C9 C8 119.0(4)
N1 C3 C4 119.2(3)
N1 C3 C8 117.4(3)
C8 C3 C4 123.5(4)
H58A C58 H58B 109.5
H58A C58 H58C 109.5
H58B C58 H58C 109.5
C57 C58 H58A 109.5
C57 C58 H58B 109.5
C57 C58 H58C 109.5
C45 C50 C51 121.6(4)
C49 C50 C51 120.3(4)
C49 C50 C45 118.2(5)
C18 C17 H17 119.6
C18 C17 C16 120.8(4)
C16 C17 H17 119.6
C39 C44 C60 123.2(3)
C39 C44 C43 117.7(4)
C43 C44 C60 119.1(4)
N2 C33 C34 118.2(3)
N2 C33 C38 118.1(3)
C38 C33 C34 123.7(4)
C47 C48 H48 120.0
C47 C48 C49 120.1(5)
C49 C48 H48 120.0
C50 C45 C34 118.3(4)
C50 C45 C46 121.1(4)
C46 C45 C34 120.5(4)
H22A C22 H22B 109.5
H22A C22 H22C 109.5
H22B C22 H22C 109.5
C21 C22 H22A 109.5
C21 C22 H22B 109.5
C21 C22 H22C 109.5
C56 C54 H54 107.8
C46 C54 C56 111.4(4)
C46 C54 H54 107.8
C46 C54 C55 112.5(5)
C55 C54 C56 109.4(4)
C55 C54 H54 107.8
C14 C13 H13 119.1
C12 C13 H13 119.1
C12 C13 C14 121.8(5)
C27 C28 H28A 109.5
C27 C28 H28B 109.5
C27 C28 H28C 109.5
H28A C28 H28B 109.5
H28A C28 H28C 109.5
H28B C28 H28C 109.5
C41 C42 H42 119.8
C43 C42 C41 120.3(4)
C43 C42 H42 119.8
C5 C6 H6 119.6
C7 C6 H6 119.6
C7 C6 C5 120.7(4)
C23 C21 C22 111.2(4)
C23 C21 H21 107.5
C23 C21 C20 112.1(4)
C22 C21 H21 107.5
C20 C21 C22 110.8(4)
C20 C21 H21 107.5
C59 C57 C58 111.1(4)
C59 C57 H57 107.2
C40 C57 C59 113.5(4)
C40 C57 C58 110.3(3)
C40 C57 H57 107.2
C58 C57 H57 107.2
N2 C2 Pd1 176.3(3)
C48 C47 H47 119.2
C48 C47 C46 121.5(5)
C46 C47 H47 119.2
C51 C53 H53A 109.5
C51 C53 H53B 109.5
C51 C53 H53C 109.5
H53A C53 H53B 109.5
H53A C53 H53C 109.5
H53B C53 H53C 109.5
C9 C14 C30 122.1(4)
C9 C14 C13 116.1(5)
C13 C14 C30 121.8(5)
C15 C16 C24 122.2(3)
C17 C16 C24 119.7(4)
C17 C16 C15 118.1(4)
C10 C11 H11 119.9
C12 C11 C10 120.3(6)
C12 C11 H11 119.9
C3 C4 C15 121.4(3)
C5 C4 C15 121.5(3)
C5 C4 C3 117.0(3)
C44 C60 H60 106.9
C44 C60 C62 112.2(4)
C61 C60 C44 112.3(4)
C61 C60 H60 106.9
C61 C60 C62 111.4(4)
C62 C60 H60 106.9
C60 C61 H61A 109.5
C60 C61 H61B 109.5
C60 C61 H61C 109.5
H61A C61 H61B 109.5
H61A C61 H61C 109.5
H61B C61 H61C 109.5
C38 C37 H37 120.0
C36 C37 C38 120.1(4)
C36 C37 H37 120.0
C44 C43 H43 119.6
C42 C43 C44 120.9(4)
C42 C43 H43 119.6
C15 C20 C21 122.6(4)
C19 C20 C15 118.3(4)
C19 C20 C21 119.1(4)
C6 C5 H5 119.5
C4 C5 C6 121.0(4)
C4 C5 H5 119.5
C18 C19 C20 120.8(4)
C18 C19 H19 119.6
C20 C19 H19 119.6
C3 C8 C9 119.8(4)
C7 C8 C9 123.2(3)
C7 C8 C3 117.0(4)
C45 C46 C54 122.1(4)
C47 C46 C45 117.7(4)
C47 C46 C54 120.1(4)
C50 C49 H49 119.3
C48 C49 C50 121.4(5)
C48 C49 H49 119.3
C6 C7 C8 120.7(4)
C6 C7 H7 119.6
C8 C7 H7 119.6
C24 C25 H25A 109.5
C24 C25 H25B 109.5
C24 C25 H25C 109.5
H25A C25 H25B 109.5
H25A C25 H25C 109.5
H25B C25 H25C 109.5
C54 C55 H55A 109.5
C54 C55 H55B 109.5
C54 C55 H55C 109.5
H55A C55 H55B 109.5
H55A C55 H55C 109.5
H55B C55 H55C 109.5
C30 C31 H31A 109.5
C30 C31 H31B 109.5
C30 C31 H31C 109.5
H31A C31 H31B 109.5
H31A C31 H31C 109.5
H31B C31 H31C 109.5
C27 C29 H29A 109.5
C27 C29 H29B 109.5
C27 C29 H29C 109.5
H29A C29 H29B 109.5
H29A C29 H29C 109.5
H29B C29 H29C 109.5
C60 C62 H62A 109.5
C60 C62 H62B 109.5
C60 C62 H62C 109.5
H62A C62 H62B 109.5
H62A C62 H62C 109.5
H62B C62 H62C 109.5
C13 C12 C11 121.2(5)
C13 C12 H12 119.4
C11 C12 H12 119.4

loop_
_geom_bond_atom_site_label_1
_geom_bond_atom_site_label_2
_geom_bond_distance
Pd1 Br1 2.5019(5)
Pd1 C63 2.027(4)
Pd1 C1 1.961(4)
Pd1 C2 1.970(5)
N2 C33 1.382(5)
N2 C2 1.159(5)
N1 C1 1.165(5)
N1 C3 1.390(5)
C65 C66 1.383(6)
C65 C64 1.396(5)
C65 C69 1.515(6)
C66 H66 0.9300
C66 C67 1.394(6)
C56 H56A 0.9600
C56 H56B 0.9600
C56 H56C 0.9600
C56 C54 1.530(7)
C59 H59A 0.9600
C59 H59B 0.9600
C59 H59C 0.9600
C59 C57 1.522(6)
C34 C35 1.387(6)
C34 C33 1.402(5)
C34 C45 1.502(6)
C67 C68 1.400(6)
C67 C70 1.512(6)
C38 C39 1.506(5)
C38 C33 1.399(5)
C38 C37 1.406(5)
C26 H26A 0.9600
C26 H26B 0.9600
C26 H26C 0.9600
C26 C24 1.542(6)
C23 H23A 0.9600
C23 H23B 0.9600
C23 H23C 0.9600
C23 C21 1.515(6)
C39 C40 1.401(5)
C39 C44 1.396(5)
C68 H68 0.9300
C68 C63 1.374(5)
C51 H51 0.9800
C51 C52 1.529(7)
C51 C50 1.528(7)
C51 C53 1.527(6)
C63 C64 1.402(5)
C36 H36 0.9300
C36 C35 1.391(6)
C36 C37 1.382(6)
C18 H18 0.9300
C18 C17 1.377(7)
C18 C19 1.372(7)
C30 H30 0.9800
C30 C32 1.533(7)
C30 C14 1.504(7)
C30 C31 1.536(7)
C24 H24 0.9800
C24 C16 1.515(6)
C24 C25 1.540(6)
C64 H64 0.9300
C35 H35 0.9300
C52 H52A 0.9600
C52 H52B 0.9600
C52 H52C 0.9600
C27 H27 0.9800
C27 C10 1.503(7)
C27 C28 1.555(7)
C27 C29 1.544(7)
C69 H69A 0.9600
C69 H69B 0.9600
C69 H69C 0.9600
C70 H70A 0.9600
C70 H70B 0.9600
C70 H70C 0.9600
C10 C9 1.407(6)
C10 C11 1.390(7)
C15 C16 1.408(5)
C15 C4 1.502(5)
C15 C20 1.406(6)
C32 H32A 0.9600
C32 H32B 0.9600
C32 H32C 0.9600
C40 C41 1.396(6)
C40 C57 1.515(6)
C41 H41 0.9300
C41 C42 1.390(6)
C9 C14 1.401(6)
C9 C8 1.508(6)
C3 C4 1.406(5)
C3 C8 1.403(5)
C58 H58A 0.9600
C58 H58B 0.9600
C58 H58C 0.9600
C58 C57 1.526(6)
C50 C45 1.406(6)
C50 C49 1.385(7)
C17 H17 0.9300
C17 C16 1.395(6)
C44 C60 1.518(6)
C44 C43 1.404(6)
C48 H48 0.9300
C48 C47 1.364(8)
C48 C49 1.382(8)
C45 C46 1.411(6)
C22 H22A 0.9600
C22 H22B 0.9600
C22 H22C 0.9600
C22 C21 1.540(7)
C54 H54 0.9800
C54 C46 1.514(7)
C54 C55 1.528(8)
C13 H13 0.9300
C13 C14 1.421(7)
C13 C12 1.359(9)
C28 H28A 0.9600
C28 H28B 0.9600
C28 H28C 0.9600
C42 H42 0.9300
C42 C43 1.377(6)
C6 H6 0.9300
C6 C5 1.391(6)
C6 C7 1.387(6)
C21 H21 0.9800
C21 C20 1.524(6)
C57 H57 0.9800
C47 H47 0.9300
C47 C46 1.399(6)
C53 H53A 0.9600
C53 H53B 0.9600
C53 H53C 0.9600
C11 H11 0.9300
C11 C12 1.369(9)
C4 C5 1.388(6)
C60 H60 0.9800
C60 C61 1.517(6)
C60 C62 1.520(7)
C61 H61A 0.9600
C61 H61B 0.9600
C61 H61C 0.9600
C37 H37 0.9300
C43 H43 0.9300
C20 C19 1.394(6)
C5 H5 0.9300
C19 H19 0.9300
C8 C7 1.398(6)
C49 H49 0.9300
C7 H7 0.9300
C25 H25A 0.9600
C25 H25B 0.9600
C25 H25C 0.9600
C55 H55A 0.9600
C55 H55B 0.9600
C55 H55C 0.9600
C31 H31A 0.9600
C31 H31B 0.9600
C31 H31C 0.9600
C29 H29A 0.9600
C29 H29B 0.9600
C29 H29C 0.9600
C62 H62A 0.9600
C62 H62B 0.9600
C62 H62C 0.9600
C12 H12 0.9300

loop_
_geom_torsion_atom_site_label_1
_geom_torsion_atom_site_label_2
_geom_torsion_atom_site_label_3
_geom_torsion_atom_site_label_4
_geom_torsion
Pd1 C63 C64 C65 180.0(3)
N1 C3 C4 C15 -0.7(5)
N1 C3 C4 C5 179.8(3)
N1 C3 C8 C9 1.6(5)
N1 C3 C8 C7 -178.6(3)
C65 C66 C67 C68 -0.2(7)
C65 C66 C67 C70 -177.1(4)
C66 C65 C64 C63 -0.8(6)
C66 C67 C68 C63 0.2(6)
C56 C54 C46 C45 114.7(5)
C56 C54 C46 C47 -63.7(6)
C34 C45 C46 C54 1.9(6)
C34 C45 C46 C47 -179.6(4)
C67 C68 C63 Pd1 -179.6(3)
C67 C68 C63 C64 -0.5(6)
C38 C39 C40 C41 -170.9(4)
C38 C39 C40 C57 8.9(6)
C38 C39 C44 C60 -5.2(6)
C38 C39 C44 C43 171.1(4)
C26 C24 C16 C15 124.5(4)
C26 C24 C16 C17 -57.1(5)
C23 C21 C20 C15 123.4(4)
C23 C21 C20 C19 -58.0(6)
C39 C38 C33 N2 0.5(5)
C39 C38 C33 C34 -177.8(4)
C39 C38 C37 C36 -179.4(4)
C39 C40 C41 C42 -1.3(6)
C39 C40 C57 C59 -123.6(4)
C39 C40 C57 C58 111.0(4)
C39 C44 C60 C61 -125.5(5)
C39 C44 C60 C62 108.2(5)
C39 C44 C43 C42 0.7(6)
C68 C63 C64 C65 0.8(6)
C51 C50 C45 C34 -1.7(6)
C51 C50 C45 C46 -178.8(4)
C51 C50 C49 C48 -179.4(5)
C18 C17 C16 C24 179.6(4)
C18 C17 C16 C15 -2.0(7)
C64 C65 C66 C67 0.5(7)
C35 C34 C33 N2 178.2(3)
C35 C34 C33 C38 -3.5(6)
C35 C34 C45 C50 83.9(5)
C35 C34 C45 C46 -98.9(5)
C35 C36 C37 C38 -2.1(6)
C52 C51 C50 C45 -99.7(5)
C52 C51 C50 C49 79.6(6)
C27 C10 C9 C14 175.0(4)
C27 C10 C9 C8 -8.3(6)
C27 C10 C11 C12 -175.5(5)
C69 C65 C66 C67 -179.0(4)
C69 C65 C64 C63 178.7(4)
C70 C67 C68 C63 177.1(4)
C10 C9 C14 C30 179.7(4)
C10 C9 C14 C13 0.8(7)
C10 C9 C8 C3 -80.8(5)
C10 C9 C8 C7 99.4(5)
C10 C11 C12 C13 0.0(9)
C15 C4 C5 C6 179.3(4)
C15 C20 C19 C18 -1.7(7)
C32 C30 C14 C9 -89.7(5)
C32 C30 C14 C13 89.1(6)
C40 C39 C44 C60 -179.9(4)
C40 C39 C44 C43 -3.5(6)
C40 C41 C42 C43 -1.4(7)
C41 C40 C57 C59 56.2(5)
C41 C40 C57 C58 -69.2(5)
C41 C42 C43 C44 1.7(7)
C9 C10 C11 C12 1.5(8)
C9 C8 C7 C6 178.5(4)
C3 C4 C5 C6 -1.2(6)
C3 C8 C7 C6 -1.2(6)
C50 C45 C46 C54 179.0(4)
C50 C45 C46 C47 -2.5(6)
C17 C18 C19 C20 2.0(7)
C44 C39 C40 C41 3.8(6)
C44 C39 C40 C57 -176.4(4)
C33 C34 C35 C36 2.1(6)
C33 C34 C45 C50 -92.7(5)
C33 C34 C45 C46 84.5(5)
C33 C38 C39 C40 77.8(5)
C33 C38 C39 C44 -97.1(4)
C33 C38 C37 C36 0.8(5)
C48 C47 C46 C45 1.4(7)
C48 C47 C46 C54 179.9(5)
C45 C34 C35 C36 -174.6(4)
C45 C34 C33 N2 -5.0(5)
C45 C34 C33 C38 173.4(4)
C45 C50 C49 C48 -0.1(8)
C22 C21 C20 C15 -111.8(5)
C22 C21 C20 C19 66.9(5)
C28 C27 C10 C9 143.6(4)
C28 C27 C10 C11 -39.6(6)
C21 C20 C19 C18 179.6(4)
C57 C40 C41 C42 178.9(4)
C47 C48 C49 C50 -1.0(9)
C53 C51 C50 C45 135.4(4)
C53 C51 C50 C49 -45.3(6)
C14 C9 C8 C3 96.0(5)
C14 C9 C8 C7 -83.7(5)
C14 C13 C12 C11 -1.1(9)
C16 C15 C4 C3 -88.6(5)
C16 C15 C4 C5 90.9(5)
C16 C15 C20 C21 178.2(4)
C16 C15 C20 C19 -0.5(6)
C11 C10 C9 C14 -1.9(7)
C11 C10 C9 C8 174.8(4)
C4 C15 C16 C24 4.1(6)
C4 C15 C16 C17 -174.3(4)
C4 C15 C20 C21 -5.3(6)
C4 C15 C20 C19 176.0(4)
C4 C3 C8 C9 -179.3(3)
C4 C3 C8 C7 0.5(5)
C60 C44 C43 C42 177.2(4)
C37 C38 C39 C40 -102.0(4)
C37 C38 C39 C44 83.1(5)
C37 C38 C33 N2 -179.7(3)
C37 C38 C33 C34 2.0(5)
C37 C36 C35 C34 0.5(6)
C43 C44 C60 C61 58.2(6)
C43 C44 C60 C62 -68.1(6)
C20 C15 C16 C24 -179.3(4)
C20 C15 C16 C17 2.3(6)
C20 C15 C4 C3 94.9(5)
C20 C15 C4 C5 -85.7(5)
C5 C6 C7 C8 0.8(6)
C19 C18 C17 C16 -0.1(7)
C8 C9 C14 C30 3.0(6)
C8 C9 C14 C13 -175.9(4)
C8 C3 C4 C15 -179.8(4)
C8 C3 C4 C5 0.7(5)
C49 C50 C45 C34 179.0(4)
C49 C50 C45 C46 1.8(6)
C49 C48 C47 C46 0.3(8)
C7 C6 C5 C4 0.5(6)
C25 C24 C16 C15 -110.1(4)
C25 C24 C16 C17 68.3(5)
C55 C54 C46 C45 -122.1(5)
C55 C54 C46 C47 59.5(6)
C31 C30 C14 C9 147.1(5)
C31 C30 C14 C13 -34.0(7)
C29 C27 C10 C9 -93.9(5)
C29 C27 C10 C11 82.9(6)
C12 C13 C14 C30 -178.2(5)
C12 C13 C14 C9 0.7(8)

loop_
_platon_squeeze_void_nr
_platon_squeeze_void_average_x
_platon_squeeze_void_average_y
_platon_squeeze_void_average_z
_platon_squeeze_void_volume
_platon_squeeze_void_count_electrons
_platon_squeeze_void_content
1 0.500 1.000 0.500 261 45 ' '
2 0.296 0.797 0.880 12 0 ' '
3 0.704 0.202 0.120 12 0 ' '
